data_7719209
loop_
_publ_author_name
'Laprade, Matthew J. J.'
'Robertson, Katherine N.'
'Clyburne, Jason A. C.'
'Kozak, Christopher M.'

_publ_section_title
;
 A new class of ligand derived from the reactions of
 bis(dialkylphosphino)amines and 9-diazofluorene: preparation, structure
 and reactivity.
;
_journal_issue 29
_journal_name_full 'Dalton transactions (Cambridge, England : 2003)'
_journal_page_first 11382
_journal_page_last 11397
_journal_paper_doi 10.1039/d4dt03402c
_journal_volume 54
_journal_year 2025
_chemical_formula_moiety 'C58 H52 N5 Na O2 P2, C4 H8 O'
_chemical_formula_sum 'C62 H60 N5 Na O3 P2'
_chemical_formula_weight 1008.08
_space_group_crystal_system triclinic
_space_group_IT_number 2
_space_group_name_Hall '-P 1'
_space_group_name_H-M_alt 'P -1'
_atom_sites_solution_hydrogens geom
_atom_sites_solution_primary dual
_audit_creation_method SHELXL-2019/3
_audit_update_record
;
2024-05-03 deposited with the CCDC.	2025-07-08 downloaded from the CCDC.
;
_cell_angle_alpha 106.1755(12)
_cell_angle_beta 102.1874(11)
_cell_angle_gamma 94.7288(11)
_cell_formula_units_Z 2
_cell_length_a 10.72595(14)
_cell_length_b 12.93932(18)
_cell_length_c 20.3684(3)
_cell_measurement_reflns_used 35745
_cell_measurement_temperature 100.00(10)
_cell_measurement_theta_max 78.9460
_cell_measurement_theta_min 2.3200
_cell_volume 2623.55(7)
_computing_cell_refinement 'CrysAlisPro 1.171.42.85a (Rigaku OD, 2023)'
_computing_data_collection 'CrysAlisPro 1.171.42.85a (Rigaku OD, 2023)'
_computing_data_reduction 'CrysAlisPro 1.171.42.85a (Rigaku OD, 2023)'
_computing_structure_refinement 'SHELXL-2019/2 (Sheldrick, 2019)'
_computing_structure_solution 'SHELXT-2014 (Sheldrick, 2015)'
_diffrn_ambient_environment N~2~
_diffrn_ambient_temperature 100.00(10)
_diffrn_detector 'Hybrid Pixel Array Detector'
_diffrn_detector_area_resol_mean 10.0000
_diffrn_detector_type HyPix
_diffrn_measured_fraction_theta_full 1.000
_diffrn_measured_fraction_theta_max 0.981
_diffrn_measurement_device 'four-circle diffractometer'
_diffrn_measurement_device_type 'XtaLAB Synergy, Dualflex, HyPix'
_diffrn_radiation_monochromator mirror
_diffrn_radiation_probe x-ray
_diffrn_radiation_type CuK\a
_diffrn_radiation_wavelength 1.54184
_diffrn_reflns_av_R_equivalents 0.0639
_diffrn_reflns_av_unetI/netI 0.0393
_diffrn_reflns_Laue_measured_fraction_full 1.000
_diffrn_reflns_Laue_measured_fraction_max 0.981
_diffrn_reflns_limit_h_max 13
_diffrn_reflns_limit_h_min -13
_diffrn_reflns_limit_k_max 16
_diffrn_reflns_limit_k_min -16
_diffrn_reflns_limit_l_max 22
_diffrn_reflns_limit_l_min -25
_diffrn_reflns_number 63375
_diffrn_reflns_point_group_measured_fraction_full 1.000
_diffrn_reflns_point_group_measured_fraction_max 0.981
_diffrn_reflns_theta_full 67.684
_diffrn_reflns_theta_max 79.677
_diffrn_reflns_theta_min 2.329
_diffrn_source 'micro-focus sealed X-ray tube'
_diffrn_source_type 'PhotonJet (Cu) X-ray Source'
_exptl_absorpt_coefficient_mu 1.242
_exptl_absorpt_correction_T_max 1.00000
_exptl_absorpt_correction_T_min 0.44974
_exptl_absorpt_correction_type multi-scan
_exptl_absorpt_process_details
;
CrysAlisPro 1.171.43.108a (Rigaku Oxford Diffraction, 2024)
Empirical absorption correction using spherical harmonics,
implemented in SCALE3 ABSPACK scaling algorithm.
;
_exptl_crystal_colour yellow
_exptl_crystal_density_diffrn 1.276
_exptl_crystal_description prism
_exptl_crystal_F_000 1064
_exptl_crystal_size_max 0.340
_exptl_crystal_size_mid 0.080
_exptl_crystal_size_min 0.056
_refine_diff_density_max 0.486
_refine_diff_density_min -0.482
_refine_diff_density_rms 0.051
_refine_ls_extinction_method none
_refine_ls_goodness_of_fit_ref 1.054
_refine_ls_hydrogen_treatment constr
_refine_ls_matrix_type full
_refine_ls_number_parameters 886
_refine_ls_number_reflns 11225
_refine_ls_number_restraints 1714
_refine_ls_restrained_S_all 0.987
_refine_ls_R_factor_all 0.0502
_refine_ls_R_factor_gt 0.0430
_refine_ls_shift/su_max 0.000
_refine_ls_shift/su_mean 0.000
_refine_ls_structure_factor_coef Fsqd
_refine_ls_weighting_details 'w=1/[\s^2^(Fo^2^)+(0.0658P)^2^+1.0269P] where P=(Fo^2^+2Fc^2^)/3'
_refine_ls_weighting_scheme calc
_refine_ls_wR_factor_gt 0.1163
_refine_ls_wR_factor_ref 0.1235
_reflns_Friedel_coverage 0.000
_reflns_number_gt 9663
_reflns_number_total 11225
_reflns_threshold_expression 'I > 2\s(I)'
_cod_data_source_file d4dt03402c2.cif
_cod_data_source_block Compound6_Na_KML133
_cod_original_cell_volume 2623.56(6)
_cod_database_code 7719209
_shelx_shelxl_version_number 2019/3
_shelx_space_group_comment
;
The symmetry employed for this shelxl refinement is uniquely defined
by the following loop, which should always be used as a source of
symmetry information in preference to the above space-group names.
They are only intended as comments.
;
_shelx_estimated_absorpt_t_min 0.678
_shelx_estimated_absorpt_t_max 0.934

loop_
_space_group_symop_operation_xyz
'x, y, z'
'-x, -y, -z'

loop_
_atom_site_label
_atom_site_type_symbol
_atom_site_fract_x
_atom_site_fract_y
_atom_site_fract_z
_atom_site_U_iso_or_equiv
_atom_site_adp_type
_atom_site_occupancy
_atom_site_site_symmetry_order
_atom_site_calc_flag
_atom_site_refinement_flags_posn
_atom_site_refinement_flags_adp
_atom_site_refinement_flags_occupancy
_atom_site_disorder_assembly
_atom_site_disorder_group
Na1 Na 0.69657(6) 0.44214(5) 0.29069(3) 0.02901(15) Uani 1 1 d D . . . .
P1 P 0.65299(3) 0.33063(3) 0.12287(2) 0.02145(9) Uani 1 1 d D . . . .
P2 P 0.42500(3) 0.32236(3) 0.18886(2) 0.02074(9) Uani 1 1 d D . . . .
N1 N 0.56577(12) 0.33920(11) 0.17746(7) 0.0247(3) Uani 1 1 d . . . . .
C1 C 0.56579(15) 0.27096(14) 0.03195(8) 0.0267(3) Uani 1 1 d . . . . .
C2 C 0.54584(16) 0.15944(14) -0.00123(9) 0.0310(3) Uani 1 1 d . . . . .
H2 H 0.586868 0.112821 0.022276 0.037 Uiso 1 1 calc R U . . .
C3 C 0.46581(19) 0.11571(18) -0.06891(10) 0.0413(4) Uani 1 1 d . . . . .
H3 H 0.452987 0.039474 -0.091614 0.050 Uiso 1 1 calc R U . . .
C4 C 0.40510(18) 0.18322(19) -0.10299(9) 0.0427(5) Uani 1 1 d . . . . .
H4 H 0.348888 0.153045 -0.148626 0.051 Uiso 1 1 calc R U . . .
C5 C 0.42584(17) 0.29439(19) -0.07096(10) 0.0407(4) Uani 1 1 d . . . . .
H5 H 0.385022 0.340534 -0.094963 0.049 Uiso 1 1 calc R U . . .
C6 C 0.50632(16) 0.33901(16) -0.00364(9) 0.0331(4) Uani 1 1 d . . . . .
H6 H 0.520915 0.415550 0.018158 0.040 Uiso 1 1 calc R U . . .
C7 C 0.76848(14) 0.24246(12) 0.14381(8) 0.0221(3) Uani 1 1 d . . . . .
C8 C 0.88215(15) 0.24451(13) 0.12056(8) 0.0263(3) Uani 1 1 d . . . . .
H8 H 0.896192 0.289062 0.092012 0.032 Uiso 1 1 calc R U . . .
C9 C 0.97453(16) 0.18179(14) 0.13899(9) 0.0310(3) Uani 1 1 d . . . . .
H9 H 1.051050 0.182661 0.122547 0.037 Uiso 1 1 calc R U . . .
C10 C 0.95490(17) 0.11772(14) 0.18154(9) 0.0338(4) Uani 1 1 d . . . . .
H10 H 1.018624 0.075487 0.194614 0.041 Uiso 1 1 calc R U . . .
C11 C 0.84293(18) 0.11518(14) 0.20492(10) 0.0355(4) Uani 1 1 d . . . . .
H11 H 0.829669 0.070812 0.233692 0.043 Uiso 1 1 calc R U . . .
C12 C 0.74958(16) 0.17759(13) 0.18635(9) 0.0283(3) Uani 1 1 d . . . . .
H12 H 0.672968 0.175988 0.202667 0.034 Uiso 1 1 calc R U . . .
N2A N 0.72919(13) 0.44512(11) 0.12270(7) 0.0237(3) Uani 0.9503(19) 1 d D U P A 1
N3A N 0.76390(13) 0.52128(11) 0.18745(7) 0.0223(3) Uani 0.9503(19) 1 d D U P A 1
C13A C 0.83020(15) 0.61278(13) 0.18965(9) 0.0223(3) Uani 0.9503(19) 1 d D U P A 1
C14A C 0.86646(15) 0.70854(14) 0.25260(10) 0.0241(3) Uani 0.9503(19) 1 d D U P A 1
C15A C 0.84579(17) 0.72493(16) 0.31978(10) 0.0297(4) Uani 0.9503(19) 1 d D U P A 1
H15A H 0.806368 0.666666 0.331866 0.036 Uiso 0.9503(19) 1 calc R U P A 1
C16A C 0.88359(19) 0.82758(17) 0.36880(11) 0.0348(4) Uani 0.9503(19) 1 d D U P A 1
H16A H 0.867688 0.839788 0.414302 0.042 Uiso 0.9503(19) 1 calc R U P A 1
C17A C 0.9446(2) 0.91316(17) 0.35226(11) 0.0342(4) Uani 0.9503(19) 1 d D U P A 1
H17A H 0.969766 0.982849 0.386510 0.041 Uiso 0.9503(19) 1 calc R U P A 1
C18A C 0.9689(2) 0.89702(15) 0.28585(11) 0.0290(4) Uani 0.9503(19) 1 d D U P A 1
H18A H 1.011605 0.954809 0.274695 0.035 Uiso 0.9503(19) 1 calc R U P A 1
C19A C 0.92953(18) 0.79476(14) 0.23620(9) 0.0246(3) Uani 0.9503(19) 1 d D U P A 1
C20A C 0.93771(17) 0.75418(14) 0.16264(10) 0.0242(3) Uani 0.9503(19) 1 d D U P A 1
C21A C 0.99382(19) 0.80565(15) 0.12224(10) 0.0289(4) Uani 0.9503(19) 1 d D U P A 1
H21A H 1.033586 0.879524 0.141385 0.035 Uiso 0.9503(19) 1 calc R U P A 1
C22A C 0.9906(2) 0.74685(15) 0.05319(10) 0.0327(4) Uani 0.9503(19) 1 d D U P A 1
H22A H 1.029402 0.780798 0.025143 0.039 Uiso 0.9503(19) 1 calc R U P A 1
C23A C 0.9312(2) 0.63871(15) 0.02466(10) 0.0314(4) Uani 0.9503(19) 1 d D U P A 1
H23A H 0.930343 0.599872 -0.022511 0.038 Uiso 0.9503(19) 1 calc R U P A 1
C24A C 0.87305(17) 0.58693(14) 0.06436(9) 0.0261(3) Uani 0.9503(19) 1 d D U P A 1
H24A H 0.831326 0.513680 0.044367 0.031 Uiso 0.9503(19) 1 calc R U P A 1
C25A C 0.87704(15) 0.64427(13) 0.13393(9) 0.0231(3) Uani 0.9503(19) 1 d D U P A 1
N2B N 0.714(2) 0.4599(13) 0.1684(12) 0.024(3) Uani 0.0497(19) 1 d D U P A 2
N3B N 0.786(2) 0.4996(15) 0.1313(12) 0.022(3) Uani 0.0497(19) 1 d D U P A 2
C13B C 0.841(3) 0.6017(16) 0.1541(13) 0.023(2) Uani 0.0497(19) 1 d D U P A 2
C14B C 0.905(3) 0.6426(18) 0.1079(12) 0.025(2) Uani 0.0497(19) 1 d D U P A 2
C15B C 0.922(3) 0.595(2) 0.0416(13) 0.026(2) Uani 0.0497(19) 1 d D U P A 2
H15B H 0.882768 0.521413 0.017078 0.031 Uiso 0.0497(19) 1 calc R U P A 2
C16B C 0.994(3) 0.651(2) 0.0094(13) 0.029(3) Uani 0.0497(19) 1 d D U P A 2
H16B H 1.005832 0.615949 -0.036153 0.035 Uiso 0.0497(19) 1 calc R U P A 2
C17B C 1.050(4) 0.759(2) 0.0454(14) 0.031(3) Uani 0.0497(19) 1 d D U P A 2
H17B H 1.097705 0.799135 0.023753 0.038 Uiso 0.0497(19) 1 calc R U P A 2
C18B C 1.035(4) 0.809(2) 0.1125(15) 0.029(3) Uani 0.0497(19) 1 d D U P A 2
H18B H 1.073989 0.881775 0.136762 0.034 Uiso 0.0497(19) 1 calc R U P A 2
C19B C 0.964(4) 0.753(2) 0.1446(14) 0.026(2) Uani 0.0497(19) 1 d D U P A 2
C20B C 0.930(4) 0.782(2) 0.2118(14) 0.024(2) Uani 0.0497(19) 1 d D U P A 2
C21B C 0.979(4) 0.868(3) 0.2726(16) 0.027(3) Uani 0.0497(19) 1 d D U P A 2
H21B H 1.052521 0.916741 0.275056 0.033 Uiso 0.0497(19) 1 calc R U P A 2
C22B C 0.925(4) 0.885(2) 0.3301(17) 0.031(3) Uani 0.0497(19) 1 d D U P A 2
H22B H 0.931833 0.955858 0.361820 0.037 Uiso 0.0497(19) 1 calc R U P A 2
C23B C 0.859(3) 0.792(3) 0.3397(15) 0.029(3) Uani 0.0497(19) 1 d D U P A 2
H23B H 0.841211 0.793123 0.383571 0.034 Uiso 0.0497(19) 1 calc R U P A 2
C24B C 0.822(3) 0.701(2) 0.2811(15) 0.027(2) Uani 0.0497(19) 1 d D U P A 2
H24B H 0.766576 0.642445 0.283935 0.032 Uiso 0.0497(19) 1 calc R U P A 2
C25B C 0.859(3) 0.6883(19) 0.2201(13) 0.025(2) Uani 0.0497(19) 1 d D U P A 2
C26 C 0.33683(14) 0.42943(12) 0.17375(8) 0.0230(3) Uani 1 1 d . . . . .
C27 C 0.39422(16) 0.51395(14) 0.15484(10) 0.0315(3) Uani 1 1 d . . . . .
H27 H 0.479325 0.513999 0.148283 0.038 Uiso 1 1 calc R U . . .
C28 C 0.32652(18) 0.59819(15) 0.14560(11) 0.0370(4) Uani 1 1 d . . . . .
H28 H 0.365637 0.655865 0.132866 0.044 Uiso 1 1 calc R U . . .
C29 C 0.20269(17) 0.59816(14) 0.15491(9) 0.0322(3) Uani 1 1 d . . . . .
H29 H 0.156783 0.655712 0.148391 0.039 Uiso 1 1 calc R U . . .
C30 C 0.14496(16) 0.51433(14) 0.17375(9) 0.0300(3) Uani 1 1 d . . . . .
H30 H 0.059811 0.514562 0.180207 0.036 Uiso 1 1 calc R U . . .
C31 C 0.21194(15) 0.43038(13) 0.18310(8) 0.0258(3) Uani 1 1 d . . . . .
H31 H 0.172410 0.373045 0.195972 0.031 Uiso 1 1 calc R U . . .
C32 C 0.33059(14) 0.19708(12) 0.12759(8) 0.0225(3) Uani 1 1 d . . . . .
C33 C 0.27225(15) 0.18916(13) 0.05818(8) 0.0271(3) Uani 1 1 d . . . . .
H33 H 0.277631 0.251597 0.042475 0.033 Uiso 1 1 calc R U . . .
C34 C 0.20617(16) 0.09018(14) 0.01183(9) 0.0307(3) Uani 1 1 d . . . . .
H34 H 0.166729 0.084918 -0.035591 0.037 Uiso 1 1 calc R U . . .
C35 C 0.19771(17) -0.00086(14) 0.03466(9) 0.0334(4) Uani 1 1 d . . . . .
H35 H 0.152059 -0.068414 0.002931 0.040 Uiso 1 1 calc R U . . .
C36 C 0.25568(18) 0.00633(14) 0.10369(10) 0.0347(4) Uani 1 1 d . . . . .
H36 H 0.250340 -0.056418 0.119081 0.042 Uiso 1 1 calc R U . . .
C37 C 0.32159(16) 0.10515(13) 0.15042(9) 0.0287(3) Uani 1 1 d . . . . .
H37 H 0.360503 0.110176 0.197861 0.034 Uiso 1 1 calc R U . . .
N4 N 0.42068(12) 0.31958(11) 0.26800(7) 0.0248(3) Uani 1 1 d D U . . .
N5 N 0.53124(12) 0.29815(10) 0.30534(7) 0.0235(3) Uani 1 1 d D U . . .
C38 C 0.52036(15) 0.26023(12) 0.35748(8) 0.0242(3) Uani 1 1 d D . . . .
C39 C 0.40612(16) 0.22569(12) 0.37989(8) 0.0257(3) Uani 1 1 d . . . . .
C40 C 0.27493(16) 0.22721(14) 0.35506(9) 0.0300(3) Uani 1 1 d . . . . .
H40 H 0.245863 0.258034 0.318381 0.036 Uiso 1 1 calc R U . . .
C41 C 0.18727(18) 0.18251(15) 0.38520(9) 0.0362(4) Uani 1 1 d . . . . .
H41 H 0.097585 0.182572 0.368640 0.043 Uiso 1 1 calc R U . . .
C42 C 0.22966(19) 0.13772(15) 0.43935(10) 0.0384(4) Uani 1 1 d . . . . .
H42 H 0.168394 0.108204 0.459369 0.046 Uiso 1 1 calc R U . . .
C43 C 0.36027(19) 0.13560(14) 0.46449(9) 0.0345(4) Uani 1 1 d . . . . .
H43 H 0.388693 0.104844 0.501275 0.041 Uiso 1 1 calc R U . . .
C44 C 0.44815(17) 0.17951(13) 0.43453(8) 0.0285(3) Uani 1 1 d . . . . .
C45 C 0.58856(17) 0.18530(13) 0.44850(8) 0.0289(3) Uani 1 1 d . . . . .
C46 C 0.6743(2) 0.14923(15) 0.49581(9) 0.0364(4) Uani 1 1 d . . . . .
H46 H 0.644404 0.116197 0.526971 0.044 Uiso 1 1 calc R U . . .
C47 C 0.8045(2) 0.16262(16) 0.49644(10) 0.0406(4) Uani 1 1 d . . . . .
H47 H 0.864295 0.138869 0.528618 0.049 Uiso 1 1 calc R U . . .
C48 C 0.84856(18) 0.21044(16) 0.45045(10) 0.0372(4) Uani 1 1 d . . . . .
H48 H 0.937954 0.218754 0.451733 0.045 Uiso 1 1 calc R U . . .
C49 C 0.76343(16) 0.24621(14) 0.40266(9) 0.0302(3) Uani 1 1 d . . . . .
H49 H 0.793741 0.278153 0.371142 0.036 Uiso 1 1 calc R U . . .
C50 C 0.63260(16) 0.23412(12) 0.40209(8) 0.0264(3) Uani 1 1 d . . . . .
O1 O 0.64713(11) 0.57518(9) 0.37687(6) 0.0273(2) Uani 1 1 d . . . . .
C51 C 0.56426(16) 0.65085(14) 0.35973(9) 0.0297(3) Uani 1 1 d . . . . .
H51A H 0.552558 0.647224 0.309566 0.036 Uiso 1 1 calc R U . . .
H51B H 0.601284 0.726190 0.389434 0.036 Uiso 1 1 calc R U . . .
C52 C 0.43631(16) 0.61638(14) 0.37427(9) 0.0307(3) Uani 1 1 d . . . . .
H52A H 0.375070 0.569465 0.330502 0.037 Uiso 1 1 calc R U . . .
H52B H 0.397002 0.680647 0.394565 0.037 Uiso 1 1 calc R U . . .
C53 C 0.47207(16) 0.55290(13) 0.42759(9) 0.0277(3) Uani 1 1 d . . . . .
H53A H 0.448736 0.587752 0.472266 0.033 Uiso 1 1 calc R U . . .
H53B H 0.427854 0.476691 0.408176 0.033 Uiso 1 1 calc R U . . .
C54 C 0.61819(15) 0.55767(13) 0.43912(8) 0.0268(3) Uani 1 1 d . . . . .
H54A H 0.663558 0.618146 0.481608 0.032 Uiso 1 1 calc R U . . .
H54B H 0.644618 0.488592 0.444954 0.032 Uiso 1 1 calc R U . . .
O2A O 0.9055(2) 0.4473(4) 0.34232(18) 0.0309(6) Uani 0.886(4) 1 d D . P A 1
C55A C 0.9987(2) 0.4178(2) 0.30195(13) 0.0322(5) Uani 0.886(4) 1 d D U P A 1
H55A H 0.972647 0.430448 0.255565 0.039 Uiso 0.886(4) 1 calc R U P A 1
H55B H 1.007749 0.340032 0.294208 0.039 Uiso 0.886(4) 1 calc R U P A 1
C56A C 1.1241(2) 0.4899(2) 0.34531(12) 0.0359(5) Uani 0.886(4) 1 d D U P A 1
H56A H 1.131920 0.560221 0.335028 0.043 Uiso 0.886(4) 1 calc R U P A 1
H56B H 1.199439 0.453708 0.336604 0.043 Uiso 0.886(4) 1 calc R U P A 1
C57A C 1.11193(19) 0.50555(19) 0.42026(10) 0.0367(5) Uani 0.886(4) 1 d D U P A 1
H57A H 1.166646 0.572931 0.453346 0.044 Uiso 0.886(4) 1 calc R U P A 1
H57B H 1.135054 0.442667 0.436426 0.044 Uiso 0.886(4) 1 calc R U P A 1
C58A C 0.9692(2) 0.5137(3) 0.41276(13) 0.0435(7) Uani 0.886(4) 1 d D U P A 1
H58A H 0.936700 0.486485 0.447807 0.052 Uiso 0.886(4) 1 calc R U P A 1
H58B H 0.954468 0.590135 0.419818 0.052 Uiso 0.886(4) 1 calc R U P A 1
O2B O 0.9073(14) 0.463(2) 0.3559(14) 0.028(4) Uani 0.114(4) 1 d D . P A 2
C55B C 0.9980(17) 0.4020(18) 0.3233(11) 0.042(3) Uani 0.114(4) 1 d D U P A 2
H55C H 0.990948 0.407214 0.275071 0.050 Uiso 0.114(4) 1 calc R U P A 2
H55D H 0.979901 0.324370 0.320268 0.050 Uiso 0.114(4) 1 calc R U P A 2
C56B C 1.1329(13) 0.4523(13) 0.3699(10) 0.038(2) Uani 0.114(4) 1 d D U P A 2
H56C H 1.155171 0.422115 0.409811 0.045 Uiso 0.114(4) 1 calc R U P A 2
H56D H 1.199495 0.441700 0.342617 0.045 Uiso 0.114(4) 1 calc R U P A 2
C57B C 1.1165(14) 0.5701(12) 0.3947(9) 0.041(3) Uani 0.114(4) 1 d D U P A 2
H57C H 1.117689 0.605699 0.357604 0.049 Uiso 0.114(4) 1 calc R U P A 2
H57D H 1.183478 0.611052 0.437801 0.049 Uiso 0.114(4) 1 calc R U P A 2
C58B C 0.9847(17) 0.5589(16) 0.4093(11) 0.039(3) Uani 0.114(4) 1 d D U P A 2
H58C H 0.991840 0.550594 0.456821 0.046 Uiso 0.114(4) 1 calc R U P A 2
H58D H 0.944265 0.624418 0.407477 0.046 Uiso 0.114(4) 1 calc R U P A 2
O3A O 0.46097(16) 0.88727(13) 0.36574(7) 0.0444(4) Uani 0.951(3) 1 d D U P B 1
C59A C 0.3346(3) 0.8584(2) 0.32137(17) 0.0512(7) Uani 0.951(3) 1 d D U P B 1
H59A H 0.270463 0.877850 0.349529 0.061 Uiso 0.951(3) 1 calc R U P B 1
H59B H 0.316479 0.778977 0.297262 0.061 Uiso 0.951(3) 1 calc R U P B 1
C60A C 0.3263(3) 0.9196(2) 0.26796(15) 0.0539(8) Uani 0.951(3) 1 d D U P B 1
H60A H 0.280472 0.982830 0.280625 0.065 Uiso 0.951(3) 1 calc R U P B 1
H60B H 0.280737 0.871668 0.220282 0.065 Uiso 0.951(3) 1 calc R U P B 1
C61A C 0.4691(3) 0.9571(2) 0.27099(12) 0.0466(5) Uani 0.951(3) 1 d D U P B 1
H61A H 0.487759 0.928943 0.224208 0.056 Uiso 0.951(3) 1 calc R U P B 1
H61B H 0.489534 1.037496 0.287125 0.056 Uiso 0.951(3) 1 calc R U P B 1
C62A C 0.5450(2) 0.90875(19) 0.32381(12) 0.0459(5) Uani 0.951(3) 1 d D U P B 1
H62A H 0.572893 0.840603 0.299093 0.055 Uiso 0.951(3) 1 calc R U P B 1
H62B H 0.622534 0.960630 0.353781 0.055 Uiso 0.951(3) 1 calc R U P B 1
O3B O 0.437(3) 0.894(3) 0.2491(16) 0.047(3) Uani 0.049(3) 1 d D U P B 2
C59B C 0.338(6) 0.929(4) 0.284(4) 0.050(3) Uani 0.049(3) 1 d D U P B 2
H59C H 0.261382 0.934707 0.248802 0.060 Uiso 0.049(3) 1 calc R U P B 2
H59D H 0.369115 1.000827 0.319294 0.060 Uiso 0.049(3) 1 calc R U P B 2
C60B C 0.304(7) 0.845(4) 0.318(4) 0.050(3) Uani 0.049(3) 1 d D U P B 2
H60C H 0.209591 0.826438 0.309808 0.059 Uiso 0.049(3) 1 calc R U P B 2
H60D H 0.343408 0.870572 0.369635 0.059 Uiso 0.049(3) 1 calc R U P B 2
C61B C 0.364(4) 0.748(3) 0.280(2) 0.052(4) Uani 0.049(3) 1 d D U P B 2
H61C H 0.386852 0.699855 0.309710 0.063 Uiso 0.049(3) 1 calc R U P B 2
H61D H 0.305582 0.704490 0.234470 0.063 Uiso 0.049(3) 1 calc R U P B 2
C62B C 0.484(3) 0.806(3) 0.270(2) 0.050(3) Uani 0.049(3) 1 d D U P B 2
H62C H 0.553382 0.831690 0.313786 0.060 Uiso 0.049(3) 1 calc R U P B 2
H62D H 0.517812 0.758057 0.232181 0.060 Uiso 0.049(3) 1 calc R U P B 2

loop_
_atom_site_aniso_label
_atom_site_aniso_U_11
_atom_site_aniso_U_22
_atom_site_aniso_U_33
_atom_site_aniso_U_23
_atom_site_aniso_U_13
_atom_site_aniso_U_12
Na1 0.0209(3) 0.0345(3) 0.0289(3) 0.0063(3) 0.0039(2) 0.0059(2)
P1 0.01760(18) 0.02151(18) 0.02710(19) 0.01034(14) 0.00465(14) 0.00499(13)
P2 0.01711(17) 0.02254(18) 0.02358(18) 0.00846(14) 0.00416(13) 0.00566(13)
N1 0.0190(6) 0.0286(6) 0.0264(6) 0.0086(5) 0.0039(5) 0.0057(5)
C1 0.0189(7) 0.0372(8) 0.0294(7) 0.0161(6) 0.0081(6) 0.0072(6)
C2 0.0266(8) 0.0365(9) 0.0286(8) 0.0079(7) 0.0054(6) 0.0080(7)
C3 0.0329(9) 0.0516(11) 0.0325(9) 0.0027(8) 0.0069(7) 0.0058(8)
C4 0.0260(8) 0.0715(14) 0.0270(8) 0.0125(8) 0.0028(7) 0.0060(8)
C5 0.0251(8) 0.0708(13) 0.0364(9) 0.0312(9) 0.0073(7) 0.0122(8)
C6 0.0261(8) 0.0425(9) 0.0367(9) 0.0206(7) 0.0076(7) 0.0088(7)
C7 0.0186(7) 0.0217(7) 0.0246(7) 0.0062(5) 0.0025(5) 0.0047(5)
C8 0.0214(7) 0.0308(8) 0.0259(7) 0.0070(6) 0.0054(6) 0.0060(6)
C9 0.0217(7) 0.0339(8) 0.0329(8) 0.0029(7) 0.0050(6) 0.0092(6)
C10 0.0286(8) 0.0281(8) 0.0402(9) 0.0070(7) -0.0001(7) 0.0136(7)
C11 0.0355(9) 0.0304(8) 0.0446(10) 0.0190(7) 0.0062(7) 0.0106(7)
C12 0.0255(8) 0.0265(7) 0.0360(8) 0.0140(6) 0.0074(6) 0.0063(6)
N2A 0.0238(7) 0.0224(7) 0.0273(7) 0.0100(5) 0.0079(5) 0.0043(5)
N3A 0.0185(6) 0.0231(7) 0.0267(6) 0.0101(5) 0.0041(5) 0.0066(5)
C13A 0.0175(7) 0.0260(8) 0.0258(8) 0.0117(6) 0.0039(6) 0.0070(6)
C14A 0.0190(7) 0.0259(8) 0.0278(8) 0.0103(7) 0.0031(7) 0.0047(6)
C15A 0.0245(8) 0.0352(10) 0.0280(9) 0.0100(8) 0.0053(7) -0.0017(7)
C16A 0.0314(9) 0.0406(11) 0.0279(9) 0.0064(8) 0.0059(7) -0.0027(8)
C17A 0.0312(10) 0.0309(10) 0.0336(10) 0.0031(7) 0.0042(8) -0.0008(7)
C18A 0.0272(9) 0.0239(9) 0.0352(10) 0.0095(7) 0.0054(7) 0.0035(7)
C19A 0.0210(7) 0.0249(8) 0.0295(9) 0.0116(7) 0.0042(7) 0.0060(6)
C20A 0.0230(8) 0.0227(7) 0.0296(9) 0.0123(6) 0.0047(6) 0.0082(6)
C21A 0.0326(10) 0.0230(8) 0.0349(9) 0.0141(7) 0.0087(7) 0.0061(7)
C22A 0.0411(10) 0.0299(8) 0.0348(9) 0.0186(7) 0.0128(8) 0.0076(8)
C23A 0.0399(10) 0.0307(9) 0.0282(8) 0.0136(7) 0.0103(7) 0.0089(8)
C24A 0.0270(8) 0.0245(8) 0.0288(8) 0.0105(7) 0.0062(7) 0.0070(6)
C25A 0.0188(7) 0.0242(7) 0.0292(8) 0.0130(6) 0.0041(6) 0.0077(6)
N2B 0.020(5) 0.022(5) 0.030(5) 0.007(4) 0.006(5) 0.006(4)
N3B 0.016(5) 0.023(4) 0.030(5) 0.009(4) 0.006(5) 0.012(4)
C13B 0.020(4) 0.025(4) 0.026(4) 0.011(4) 0.006(4) 0.007(4)
C14B 0.025(4) 0.026(4) 0.027(3) 0.013(3) 0.007(3) 0.008(3)
C15B 0.029(4) 0.026(4) 0.027(4) 0.015(4) 0.009(4) 0.007(4)
C16B 0.038(5) 0.028(5) 0.030(5) 0.019(4) 0.010(4) 0.009(5)
C17B 0.039(5) 0.028(4) 0.032(4) 0.016(4) 0.008(4) 0.008(4)
C18B 0.033(5) 0.027(4) 0.032(4) 0.018(4) 0.008(4) 0.008(4)
C19B 0.027(4) 0.025(3) 0.029(3) 0.013(3) 0.005(3) 0.007(3)
C20B 0.022(4) 0.022(3) 0.030(3) 0.011(3) 0.004(3) 0.005(3)
C21B 0.026(5) 0.026(4) 0.031(4) 0.011(4) 0.006(4) 0.004(4)
C22B 0.027(4) 0.030(4) 0.032(4) 0.006(4) 0.005(4) 0.001(4)
C23B 0.026(4) 0.031(4) 0.027(4) 0.007(4) 0.007(4) -0.002(4)
C24B 0.023(4) 0.030(4) 0.026(4) 0.008(4) 0.007(4) 0.002(4)
C25B 0.021(3) 0.027(3) 0.027(3) 0.010(3) 0.005(3) 0.006(3)
C26 0.0212(7) 0.0231(7) 0.0243(7) 0.0067(5) 0.0044(5) 0.0051(5)
C27 0.0245(8) 0.0309(8) 0.0464(9) 0.0184(7) 0.0137(7) 0.0095(6)
C28 0.0333(9) 0.0304(8) 0.0571(11) 0.0235(8) 0.0164(8) 0.0092(7)
C29 0.0319(9) 0.0284(8) 0.0409(9) 0.0144(7) 0.0099(7) 0.0143(7)
C30 0.0233(7) 0.0344(8) 0.0363(8) 0.0131(7) 0.0100(6) 0.0111(6)
C31 0.0223(7) 0.0282(7) 0.0300(7) 0.0118(6) 0.0079(6) 0.0062(6)
C32 0.0180(7) 0.0230(7) 0.0273(7) 0.0077(6) 0.0060(5) 0.0057(5)
C33 0.0236(7) 0.0313(8) 0.0283(7) 0.0118(6) 0.0063(6) 0.0043(6)
C34 0.0279(8) 0.0355(8) 0.0263(7) 0.0072(6) 0.0044(6) 0.0052(7)
C35 0.0315(9) 0.0263(8) 0.0363(9) 0.0034(7) 0.0041(7) 0.0026(6)
C36 0.0363(9) 0.0259(8) 0.0412(9) 0.0124(7) 0.0047(7) 0.0058(7)
C37 0.0286(8) 0.0275(8) 0.0307(8) 0.0118(6) 0.0030(6) 0.0077(6)
N4 0.0212(6) 0.0293(6) 0.0259(6) 0.0108(5) 0.0049(5) 0.0084(5)
N5 0.0224(6) 0.0227(6) 0.0256(6) 0.0078(5) 0.0045(5) 0.0064(5)
C38 0.0246(7) 0.0218(7) 0.0254(7) 0.0063(6) 0.0052(6) 0.0048(6)
C39 0.0292(8) 0.0216(7) 0.0246(7) 0.0043(6) 0.0070(6) 0.0032(6)
C40 0.0289(8) 0.0309(8) 0.0287(8) 0.0070(6) 0.0071(6) 0.0031(6)
C41 0.0310(9) 0.0384(9) 0.0349(9) 0.0058(7) 0.0090(7) -0.0017(7)
C42 0.0420(10) 0.0365(9) 0.0351(9) 0.0075(7) 0.0146(8) -0.0055(8)
C43 0.0456(10) 0.0274(8) 0.0314(8) 0.0096(7) 0.0118(7) 0.0008(7)
C44 0.0365(9) 0.0215(7) 0.0263(7) 0.0058(6) 0.0073(6) 0.0040(6)
C45 0.0357(9) 0.0241(7) 0.0264(7) 0.0072(6) 0.0062(6) 0.0067(6)
C46 0.0461(10) 0.0345(9) 0.0302(8) 0.0140(7) 0.0051(7) 0.0113(8)
C47 0.0434(10) 0.0440(10) 0.0351(9) 0.0171(8) 0.0002(8) 0.0168(8)
C48 0.0324(9) 0.0420(10) 0.0370(9) 0.0132(8) 0.0035(7) 0.0130(8)
C49 0.0292(8) 0.0327(8) 0.0286(8) 0.0097(6) 0.0049(6) 0.0082(7)
C50 0.0303(8) 0.0229(7) 0.0252(7) 0.0066(6) 0.0044(6) 0.0071(6)
O1 0.0258(5) 0.0303(6) 0.0299(5) 0.0126(4) 0.0098(4) 0.0070(4)
C51 0.0290(8) 0.0302(8) 0.0332(8) 0.0145(6) 0.0073(6) 0.0061(6)
C52 0.0244(8) 0.0361(9) 0.0340(8) 0.0150(7) 0.0059(6) 0.0067(6)
C53 0.0263(8) 0.0265(7) 0.0332(8) 0.0115(6) 0.0097(6) 0.0057(6)
C54 0.0267(8) 0.0289(8) 0.0270(7) 0.0109(6) 0.0071(6) 0.0057(6)
O2A 0.0208(8) 0.0455(16) 0.0258(11) 0.0101(8) 0.0051(6) 0.0054(8)
C55A 0.0216(9) 0.0414(11) 0.0301(11) 0.0060(9) 0.0061(8) 0.0023(8)
C56A 0.0247(9) 0.0448(12) 0.0344(10) 0.0083(9) 0.0060(8) 0.0000(8)
C57A 0.0263(9) 0.0473(12) 0.0302(9) 0.0065(8) -0.0005(7) 0.0084(8)
C58A 0.0292(11) 0.0707(19) 0.0248(10) 0.0068(12) 0.0022(8) 0.0141(12)
O2B 0.022(5) 0.029(7) 0.040(10) 0.016(6) 0.011(5) 0.010(4)
C55B 0.026(5) 0.049(5) 0.039(6) -0.003(5) 0.006(5) 0.002(4)
C56B 0.024(4) 0.050(4) 0.034(4) 0.005(4) 0.007(4) 0.003(4)
C57B 0.027(4) 0.052(4) 0.037(4) 0.005(4) 0.005(4) 0.003(4)
C58B 0.028(5) 0.050(5) 0.034(5) 0.005(5) 0.007(4) 0.007(5)
O3A 0.0516(9) 0.0500(8) 0.0358(7) 0.0222(6) 0.0040(6) 0.0153(7)
C59A 0.0588(18) 0.0535(14) 0.0379(11) 0.0185(10) -0.0002(13) 0.0043(12)
C60A 0.0591(15) 0.0466(13) 0.0527(18) 0.0265(12) -0.0083(13) 0.0067(11)
C61A 0.0639(14) 0.0432(12) 0.0371(10) 0.0161(9) 0.0122(10) 0.0190(10)
C62A 0.0571(13) 0.0437(11) 0.0446(11) 0.0219(9) 0.0125(9) 0.0202(10)
O3B 0.061(5) 0.042(4) 0.042(5) 0.020(4) 0.008(4) 0.011(4)
C59B 0.058(5) 0.047(4) 0.043(5) 0.018(4) 0.003(4) 0.013(4)
C60B 0.056(5) 0.050(5) 0.043(5) 0.021(4) 0.002(4) 0.011(5)
C61B 0.059(6) 0.050(5) 0.046(6) 0.019(5) 0.004(6) 0.012(5)
C62B 0.062(5) 0.047(5) 0.044(5) 0.020(5) 0.008(5) 0.015(5)

loop_
_atom_type_symbol
_atom_type_description
_atom_type_scat_dispersion_real
_atom_type_scat_dispersion_imag
_atom_type_scat_source
C C 0.0181 0.0091 'International Tables Vol C Tables 4.2.6.8 and 6.1.1.4'
H H 0.0000 0.0000 'International Tables Vol C Tables 4.2.6.8 and 6.1.1.4'
N N 0.0311 0.0180 'International Tables Vol C Tables 4.2.6.8 and 6.1.1.4'
Na Na 0.1353 0.1239 'International Tables Vol C Tables 4.2.6.8 and 6.1.1.4'
O O 0.0492 0.0322 'International Tables Vol C Tables 4.2.6.8 and 6.1.1.4'
P P 0.2955 0.4335 'International Tables Vol C Tables 4.2.6.8 and 6.1.1.4'

loop_
_geom_angle_atom_site_label_1
_geom_angle_atom_site_label_2
_geom_angle_atom_site_label_3
_geom_angle
_geom_angle_site_symmetry_1
_geom_angle_site_symmetry_3
_geom_angle_publ_flag
O2A Na1 O1 98.88(8) . . ?
O1 Na1 O2B 91.8(5) . . ?
O2A Na1 N1 131.70(8) . . ?
O1 Na1 N1 129.32(5) . . ?
O2B Na1 N1 138.8(5) . . ?
O2A Na1 N5 116.92(15) . . ?
O1 Na1 N5 91.11(4) . . ?
O2B Na1 N5 116.9(9) . . ?
N1 Na1 N5 70.97(5) . . ?
O1 Na1 N2B 124.5(4) . . ?
O2B Na1 N2B 105.6(10) . . ?
N1 Na1 N2B 52.3(4) . . ?
N5 Na1 N2B 123.3(4) . . ?
O2A Na1 N3A 91.32(14) . . ?
O1 Na1 N3A 111.96(5) . . ?
N1 Na1 N3A 69.87(5) . . ?
N5 Na1 N3A 140.77(5) . . ?
O2A Na1 P2 153.19(10) . . ?
O1 Na1 P2 104.55(4) . . ?
O2B Na1 P2 158.8(7) . . ?
N1 Na1 P2 28.77(3) . . ?
N5 Na1 P2 50.60(3) . . ?
N2B Na1 P2 76.4(4) . . ?
N3A Na1 P2 91.85(3) . . ?
O2A Na1 P1 108.11(9) . . ?
O1 Na1 P1 145.92(4) . . ?
O2B Na1 P1 114.9(6) . . ?
N1 Na1 P1 27.88(3) . . ?
N5 Na1 P1 94.73(3) . . ?
N2B Na1 P1 30.9(3) . . ?
N3A Na1 P1 48.56(3) . . ?
P2 Na1 P1 56.541(14) . . ?
N1 P1 N2A 116.35(7) . . ?
N1 P1 N2B 85.5(7) . . ?
N1 P1 C1 114.17(7) . . ?
N2A P1 C1 102.81(7) . . ?
N2B P1 C1 130.4(9) . . ?
N1 P1 C7 105.66(7) . . ?
N2A P1 C7 109.77(7) . . ?
N2B P1 C7 109.5(9) . . ?
C1 P1 C7 107.86(7) . . ?
N1 P1 Na1 44.67(5) . . ?
N2A P1 Na1 86.15(5) . . ?
N2B P1 Na1 53.4(8) . . ?
C1 P1 Na1 157.91(5) . . ?
C7 P1 Na1 87.40(5) . . ?
N1 P2 N4 114.30(7) . . ?
N1 P2 C26 111.64(7) . . ?
N4 P2 C26 105.92(7) . . ?
N1 P2 C32 111.57(7) . . ?
N4 P2 C32 107.07(7) . . ?
C26 P2 C32 105.79(7) . . ?
N1 P2 Na1 46.45(5) . . ?
N4 P2 Na1 72.95(5) . . ?
C26 P2 Na1 105.43(5) . . ?
C32 P2 Na1 147.33(5) . . ?
P2 N1 P1 147.06(9) . . ?
P2 N1 Na1 104.79(6) . . ?
P1 N1 Na1 107.44(7) . . ?
C2 C1 C6 119.37(15) . . ?
C2 C1 P1 122.18(12) . . ?
C6 C1 P1 118.17(13) . . ?
C1 C2 C3 120.21(17) . . ?
C1 C2 H2 119.9 . . ?
C3 C2 H2 119.9 . . ?
C4 C3 C2 120.02(19) . . ?
C4 C3 H3 120.0 . . ?
C2 C3 H3 120.0 . . ?
C5 C4 C3 120.26(17) . . ?
C5 C4 H4 119.9 . . ?
C3 C4 H4 119.9 . . ?
C4 C5 C6 120.19(18) . . ?
C4 C5 H5 119.9 . . ?
C6 C5 H5 119.9 . . ?
C5 C6 C1 119.92(18) . . ?
C5 C6 H6 120.0 . . ?
C1 C6 H6 120.0 . . ?
C12 C7 C8 119.30(14) . . ?
C12 C7 P1 121.10(12) . . ?
C8 C7 P1 119.48(12) . . ?
C9 C8 C7 120.34(15) . . ?
C9 C8 H8 119.8 . . ?
C7 C8 H8 119.8 . . ?
C8 C9 C10 119.89(16) . . ?
C8 C9 H9 120.1 . . ?
C10 C9 H9 120.1 . . ?
C11 C10 C9 120.26(15) . . ?
C11 C10 H10 119.9 . . ?
C9 C10 H10 119.9 . . ?
C10 C11 C12 120.12(16) . . ?
C10 C11 H11 119.9 . . ?
C12 C11 H11 119.9 . . ?
C11 C12 C7 120.08(15) . . ?
C11 C12 H12 120.0 . . ?
C7 C12 H12 120.0 . . ?
N3A N2A P1 113.21(11) . . ?
C13A N3A N2A 114.68(13) . . ?
C13A N3A Na1 133.03(11) . . ?
N2A N3A Na1 112.04(9) . . ?
N3A C13A C14A 123.18(15) . . ?
N3A C13A C25A 130.22(15) . . ?
C14A C13A C25A 106.54(13) . . ?
C15A C14A C19A 119.84(16) . . ?
C15A C14A C13A 131.16(16) . . ?
C19A C14A C13A 108.97(15) . . ?
C16A C15A C14A 119.07(16) . . ?
C16A C15A H15A 120.5 . . ?
C14A C15A H15A 120.5 . . ?
C15A C16A C17A 121.01(17) . . ?
C15A C16A H16A 119.5 . . ?
C17A C16A H16A 119.5 . . ?
C18A C17A C16A 120.44(18) . . ?
C18A C17A H17A 119.8 . . ?
C16A C17A H17A 119.8 . . ?
C19A C18A C17A 118.78(17) . . ?
C19A C18A H18A 120.6 . . ?
C17A C18A H18A 120.6 . . ?
C18A C19A C14A 120.82(17) . . ?
C18A C19A C20A 131.39(17) . . ?
C14A C19A C20A 107.77(15) . . ?
C21A C20A C25A 120.75(16) . . ?
C21A C20A C19A 130.35(16) . . ?
C25A C20A C19A 108.89(15) . . ?
C20A C21A C22A 118.69(17) . . ?
C20A C21A H21A 120.7 . . ?
C22A C21A H21A 120.7 . . ?
C21A C22A C23A 120.83(17) . . ?
C21A C22A H22A 119.6 . . ?
C23A C22A H22A 119.6 . . ?
C24A C23A C22A 120.90(17) . . ?
C24A C23A H23A 119.5 . . ?
C22A C23A H23A 119.5 . . ?
C23A C24A C25A 118.94(16) . . ?
C23A C24A H24A 120.5 . . ?
C25A C24A H24A 120.5 . . ?
C24A C25A C20A 119.86(16) . . ?
C24A C25A C13A 132.31(15) . . ?
C20A C25A C13A 107.81(14) . . ?
N3B N2B P1 108.2(15) . . ?
N3B N2B Na1 147.3(17) . . ?
P1 N2B Na1 95.6(8) . . ?
C13B N3B N2B 120.8(18) . . ?
N3B C13B C25B 133.5(18) . . ?
N3B C13B C14B 118.0(17) . . ?
C25B C13B C14B 108.5(14) . . ?
C15B C14B C19B 119.1(17) . . ?
C15B C14B C13B 132.5(18) . . ?
C19B C14B C13B 108.3(14) . . ?
C14B C15B C16B 122(2) . . ?
C14B C15B H15B 119.2 . . ?
C16B C15B H15B 119.2 . . ?
C15B C16B C17B 119(2) . . ?
C15B C16B H16B 120.6 . . ?
C17B C16B H16B 120.6 . . ?
C18B C17B C16B 120(2) . . ?
C18B C17B H17B 119.9 . . ?
C16B C17B H17B 119.9 . . ?
C19B C18B C17B 121(2) . . ?
C19B C18B H18B 119.5 . . ?
C17B C18B H18B 119.5 . . ?
C18B C19B C14B 119.3(17) . . ?
C18B C19B C20B 133.6(19) . . ?
C14B C19B C20B 107.0(15) . . ?
C21B C20B C19B 132(2) . . ?
C21B C20B C25B 115.8(18) . . ?
C19B C20B C25B 110.0(15) . . ?
C20B C21B C22B 122(2) . . ?
C20B C21B H21B 118.9 . . ?
C22B C21B H21B 118.9 . . ?
C21B C22B C23B 117(2) . . ?
C21B C22B H22B 121.3 . . ?
C23B C22B H22B 121.3 . . ?
C24B C23B C22B 116(2) . . ?
C24B C23B H23B 122.1 . . ?
C22B C23B H23B 122.1 . . ?
C25B C24B C23B 126(2) . . ?
C25B C24B H24B 117.2 . . ?
C23B C24B H24B 117.2 . . ?
C24B C25B C20B 117.5(17) . . ?
C24B C25B C13B 136.5(18) . . ?
C20B C25B C13B 105.9(14) . . ?
C31 C26 C27 119.42(14) . . ?
C31 C26 P2 120.12(12) . . ?
C27 C26 P2 120.43(12) . . ?
C28 C27 C26 119.87(15) . . ?
C28 C27 H27 120.1 . . ?
C26 C27 H27 120.1 . . ?
C29 C28 C27 120.19(16) . . ?
C29 C28 H28 119.9 . . ?
C27 C28 H28 119.9 . . ?
C28 C29 C30 120.26(15) . . ?
C28 C29 H29 119.9 . . ?
C30 C29 H29 119.9 . . ?
C31 C30 C29 119.79(15) . . ?
C31 C30 H30 120.1 . . ?
C29 C30 H30 120.1 . . ?
C30 C31 C26 120.47(15) . . ?
C30 C31 H31 119.8 . . ?
C26 C31 H31 119.8 . . ?
C33 C32 C37 119.62(14) . . ?
C33 C32 P2 121.88(12) . . ?
C37 C32 P2 118.44(12) . . ?
C34 C33 C32 120.14(15) . . ?
C34 C33 H33 119.9 . . ?
C32 C33 H33 119.9 . . ?
C35 C34 C33 120.05(15) . . ?
C35 C34 H34 120.0 . . ?
C33 C34 H34 120.0 . . ?
C34 C35 C36 120.16(16) . . ?
C34 C35 H35 119.9 . . ?
C36 C35 H35 119.9 . . ?
C35 C36 C37 120.10(16) . . ?
C35 C36 H36 119.9 . . ?
C37 C36 H36 119.9 . . ?
C36 C37 C32 119.93(15) . . ?
C36 C37 H37 120.0 . . ?
C32 C37 H37 120.0 . . ?
N5 N4 P2 114.45(10) . . ?
C38 N5 N4 116.29(13) . . ?
C38 N5 Na1 133.80(10) . . ?
N4 N5 Na1 99.64(9) . . ?
N5 C38 C50 121.69(14) . . ?
N5 C38 C39 131.33(14) . . ?
C50 C38 C39 106.73(13) . . ?
C40 C39 C44 120.12(15) . . ?
C40 C39 C38 131.97(15) . . ?
C44 C39 C38 107.83(14) . . ?
C39 C40 C41 118.63(16) . . ?
C39 C40 H40 120.7 . . ?
C41 C40 H40 120.7 . . ?
C42 C41 C40 120.85(18) . . ?
C42 C41 H41 119.6 . . ?
C40 C41 H41 119.6 . . ?
C43 C42 C41 121.04(17) . . ?
C43 C42 H42 119.5 . . ?
C41 C42 H42 119.5 . . ?
C44 C43 C42 118.46(17) . . ?
C44 C43 H43 120.8 . . ?
C42 C43 H43 120.8 . . ?
C43 C44 C39 120.89(17) . . ?
C43 C44 C45 130.34(16) . . ?
C39 C44 C45 108.74(14) . . ?
C46 C45 C50 120.84(17) . . ?
C46 C45 C44 130.78(16) . . ?
C50 C45 C44 108.36(14) . . ?
C47 C46 C45 118.54(17) . . ?
C47 C46 H46 120.7 . . ?
C45 C46 H46 120.7 . . ?
C46 C47 C48 120.88(16) . . ?
C46 C47 H47 119.6 . . ?
C48 C47 H47 119.6 . . ?
C49 C48 C47 120.99(18) . . ?
C49 C48 H48 119.5 . . ?
C47 C48 H48 119.5 . . ?
C48 C49 C50 118.58(16) . . ?
C48 C49 H49 120.7 . . ?
C50 C49 H49 120.7 . . ?
C49 C50 C45 120.18(15) . . ?
C49 C50 C38 131.45(15) . . ?
C45 C50 C38 108.33(14) . . ?
C54 O1 C51 104.91(11) . . ?
C54 O1 Na1 123.20(9) . . ?
C51 O1 Na1 121.06(9) . . ?
O1 C51 C52 105.57(13) . . ?
O1 C51 H51A 110.6 . . ?
C52 C51 H51A 110.6 . . ?
O1 C51 H51B 110.6 . . ?
C52 C51 H51B 110.6 . . ?
H51A C51 H51B 108.8 . . ?
C51 C52 C53 104.23(13) . . ?
C51 C52 H52A 110.9 . . ?
C53 C52 H52A 110.9 . . ?
C51 C52 H52B 110.9 . . ?
C53 C52 H52B 110.9 . . ?
H52A C52 H52B 108.9 . . ?
C54 C53 C52 103.91(13) . . ?
C54 C53 H53A 111.0 . . ?
C52 C53 H53A 111.0 . . ?
C54 C53 H53B 111.0 . . ?
C52 C53 H53B 111.0 . . ?
H53A C53 H53B 109.0 . . ?
O1 C54 C53 105.38(12) . . ?
O1 C54 H54A 110.7 . . ?
C53 C54 H54A 110.7 . . ?
O1 C54 H54B 110.7 . . ?
C53 C54 H54B 110.7 . . ?
H54A C54 H54B 108.8 . . ?
C55A O2A C58A 110.11(19) . . ?
C55A O2A Na1 121.9(2) . . ?
C58A O2A Na1 124.36(19) . . ?
O2A C55A C56A 105.55(18) . . ?
O2A C55A H55A 110.6 . . ?
C56A C55A H55A 110.6 . . ?
O2A C55A H55B 110.6 . . ?
C56A C55A H55B 110.6 . . ?
H55A C55A H55B 108.8 . . ?
C55A C56A C57A 102.40(17) . . ?
C55A C56A H56A 111.3 . . ?
C57A C56A H56A 111.3 . . ?
C55A C56A H56B 111.3 . . ?
C57A C56A H56B 111.3 . . ?
H56A C56A H56B 109.2 . . ?
C56A C57A C58A 101.68(17) . . ?
C56A C57A H57A 111.4 . . ?
C58A C57A H57A 111.4 . . ?
C56A C57A H57B 111.4 . . ?
C58A C57A H57B 111.4 . . ?
H57A C57A H57B 109.3 . . ?
O2A C58A C57A 105.72(19) . . ?
O2A C58A H58A 110.6 . . ?
C57A C58A H58A 110.6 . . ?
O2A C58A H58B 110.6 . . ?
C57A C58A H58B 110.6 . . ?
H58A C58A H58B 108.7 . . ?
C58B O2B C55B 105.9(13) . . ?
C58B O2B Na1 129.1(16) . . ?
C55B O2B Na1 118.5(13) . . ?
O2B C55B C56B 106.7(12) . . ?
O2B C55B H55C 110.4 . . ?
C56B C55B H55C 110.4 . . ?
O2B C55B H55D 110.4 . . ?
C56B C55B H55D 110.4 . . ?
H55C C55B H55D 108.6 . . ?
C57B C56B C55B 100.8(12) . . ?
C57B C56B H56C 111.6 . . ?
C55B C56B H56C 111.6 . . ?
C57B C56B H56D 111.6 . . ?
C55B C56B H56D 111.6 . . ?
H56C C56B H56D 109.4 . . ?
C56B C57B C58B 100.4(12) . . ?
C56B C57B H57C 111.7 . . ?
C58B C57B H57C 111.7 . . ?
C56B C57B H57D 111.7 . . ?
C58B C57B H57D 111.7 . . ?
H57C C57B H57D 109.5 . . ?
O2B C58B C57B 107.6(14) . . ?
O2B C58B H58C 110.2 . . ?
C57B C58B H58C 110.2 . . ?
O2B C58B H58D 110.2 . . ?
C57B C58B H58D 110.2 . . ?
H58C C58B H58D 108.5 . . ?
C59A O3A C62A 106.88(18) . . ?
O3A C59A C60A 107.8(2) . . ?
O3A C59A H59A 110.1 . . ?
C60A C59A H59A 110.1 . . ?
O3A C59A H59B 110.1 . . ?
C60A C59A H59B 110.1 . . ?
H59A C59A H59B 108.5 . . ?
C59A C60A C61A 104.1(2) . . ?
C59A C60A H60A 110.9 . . ?
C61A C60A H60A 110.9 . . ?
C59A C60A H60B 110.9 . . ?
C61A C60A H60B 110.9 . . ?
H60A C60A H60B 108.9 . . ?
C62A C61A C60A 103.85(19) . . ?
C62A C61A H61A 111.0 . . ?
C60A C61A H61A 111.0 . . ?
C62A C61A H61B 111.0 . . ?
C60A C61A H61B 111.0 . . ?
H61A C61A H61B 109.0 . . ?
O3A C62A C61A 106.67(19) . . ?
O3A C62A H62A 110.4 . . ?
C61A C62A H62A 110.4 . . ?
O3A C62A H62B 110.4 . . ?
C61A C62A H62B 110.4 . . ?
H62A C62A H62B 108.6 . . ?
C62B O3B C59B 110(2) . . ?
O3B C59B C60B 107.8(19) . . ?
O3B C59B H59C 110.1 . . ?
C60B C59B H59C 110.1 . . ?
O3B C59B H59D 110.2 . . ?
C60B C59B H59D 110.2 . . ?
H59C C59B H59D 108.5 . . ?
C59B C60B C61B 101(2) . . ?
C59B C60B H60C 111.5 . . ?
C61B C60B H60C 111.5 . . ?
C59B C60B H60D 111.5 . . ?
C61B C60B H60D 111.5 . . ?
H60C C60B H60D 109.4 . . ?
C62B C61B C60B 102(2) . . ?
C62B C61B H61C 111.5 . . ?
C60B C61B H61C 111.5 . . ?
C62B C61B H61D 111.5 . . ?
C60B C61B H61D 111.5 . . ?
H61C C61B H61D 109.3 . . ?
O3B C62B C61B 102.0(19) . . ?
O3B C62B H62C 111.4 . . ?
C61B C62B H62C 111.4 . . ?
O3B C62B H62D 111.4 . . ?
C61B C62B H62D 111.4 . . ?
H62C C62B H62D 109.2 . . ?

loop_
_geom_bond_atom_site_label_1
_geom_bond_atom_site_label_2
_geom_bond_distance
_geom_bond_site_symmetry_2
_geom_bond_publ_flag
Na1 O2A 2.252(2) . ?
Na1 O1 2.2773(13) . ?
Na1 O2B 2.318(15) . ?
Na1 N1 2.3824(14) . ?
Na1 N5 2.5872(15) . ?
Na1 N2B 2.61(2) . ?
Na1 N3A 2.7770(15) . ?
Na1 P2 3.1785(7) . ?
Na1 P1 3.2328(7) . ?
P1 N1 1.5848(13) . ?
P1 N2A 1.6332(14) . ?
P1 N2B 1.670(15) . ?
P1 C1 1.8036(16) . ?
P1 C7 1.8163(15) . ?
P2 N1 1.5821(13) . ?
P2 N4 1.6327(13) . ?
P2 C26 1.7997(15) . ?
P2 C32 1.8109(15) . ?
C1 C2 1.389(2) . ?
C1 C6 1.400(2) . ?
C2 C3 1.394(2) . ?
C2 H2 0.9500 . ?
C3 C4 1.382(3) . ?
C3 H3 0.9500 . ?
C4 C5 1.381(3) . ?
C4 H4 0.9500 . ?
C5 C6 1.391(3) . ?
C5 H5 0.9500 . ?
C6 H6 0.9500 . ?
C7 C12 1.396(2) . ?
C7 C8 1.399(2) . ?
C8 C9 1.388(2) . ?
C8 H8 0.9500 . ?
C9 C10 1.390(3) . ?
C9 H9 0.9500 . ?
C10 C11 1.384(3) . ?
C10 H10 0.9500 . ?
C11 C12 1.393(2) . ?
C11 H11 0.9500 . ?
C12 H12 0.9500 . ?
N2A N3A 1.3627(19) . ?
N3A C13A 1.314(2) . ?
C13A C14A 1.468(2) . ?
C13A C25A 1.474(2) . ?
C14A C15A 1.393(2) . ?
C14A C19A 1.411(2) . ?
C15A C16A 1.388(3) . ?
C15A H15A 0.9500 . ?
C16A C17A 1.396(3) . ?
C16A H16A 0.9500 . ?
C17A C18A 1.393(3) . ?
C17A H17A 0.9500 . ?
C18A C19A 1.391(3) . ?
C18A H18A 0.9500 . ?
C19A C20A 1.467(2) . ?
C20A C21A 1.390(3) . ?
C20A C25A 1.418(2) . ?
C21A C22A 1.392(3) . ?
C21A H21A 0.9500 . ?
C22A C23A 1.395(3) . ?
C22A H22A 0.9500 . ?
C23A C24A 1.392(3) . ?
C23A H23A 0.9500 . ?
C24A C25A 1.394(2) . ?
C24A H24A 0.9500 . ?
N2B N3B 1.347(16) . ?
N3B C13B 1.314(15) . ?
C13B C25B 1.455(16) . ?
C13B C14B 1.462(16) . ?
C14B C15B 1.376(17) . ?
C14B C19B 1.433(17) . ?
C15B C16B 1.397(18) . ?
C15B H15B 0.9500 . ?
C16B C17B 1.404(18) . ?
C16B H16B 0.9500 . ?
C17B C18B 1.388(18) . ?
C17B H17B 0.9500 . ?
C18B C19B 1.379(17) . ?
C18B H18B 0.9500 . ?
C19B C20B 1.447(17) . ?
C20B C21B 1.379(18) . ?
C20B C25B 1.450(17) . ?
C21B C22B 1.387(19) . ?
C21B H21B 0.9500 . ?
C22B C23B 1.424(19) . ?
C22B H22B 0.9500 . ?
C23B C24B 1.383(18) . ?
C23B H23B 0.9500 . ?
C24B C25B 1.351(17) . ?
C24B H24B 0.9500 . ?
C26 C31 1.393(2) . ?
C26 C27 1.395(2) . ?
C27 C28 1.392(2) . ?
C27 H27 0.9500 . ?
C28 C29 1.381(2) . ?
C28 H28 0.9500 . ?
C29 C30 1.389(2) . ?
C29 H29 0.9500 . ?
C30 C31 1.385(2) . ?
C30 H30 0.9500 . ?
C31 H31 0.9500 . ?
C32 C33 1.391(2) . ?
C32 C37 1.396(2) . ?
C33 C34 1.389(2) . ?
C33 H33 0.9500 . ?
C34 C35 1.385(3) . ?
C34 H34 0.9500 . ?
C35 C36 1.386(3) . ?
C35 H35 0.9500 . ?
C36 C37 1.389(2) . ?
C36 H36 0.9500 . ?
C37 H37 0.9500 . ?
N4 N5 1.3611(18) . ?
N5 C38 1.310(2) . ?
C38 C50 1.471(2) . ?
C38 C39 1.473(2) . ?
C39 C40 1.395(2) . ?
C39 C44 1.415(2) . ?
C40 C41 1.396(2) . ?
C40 H40 0.9500 . ?
C41 C42 1.395(3) . ?
C41 H41 0.9500 . ?
C42 C43 1.392(3) . ?
C42 H42 0.9500 . ?
C43 C44 1.390(2) . ?
C43 H43 0.9500 . ?
C44 C45 1.464(2) . ?
C45 C46 1.392(2) . ?
C45 C50 1.410(2) . ?
C46 C47 1.390(3) . ?
C46 H46 0.9500 . ?
C47 C48 1.395(3) . ?
C47 H47 0.9500 . ?
C48 C49 1.393(2) . ?
C48 H48 0.9500 . ?
C49 C50 1.396(2) . ?
C49 H49 0.9500 . ?
O1 C54 1.4387(18) . ?
O1 C51 1.4401(19) . ?
C51 C52 1.521(2) . ?
C51 H51A 0.9900 . ?
C51 H51B 0.9900 . ?
C52 C53 1.541(2) . ?
C52 H52A 0.9900 . ?
C52 H52B 0.9900 . ?
C53 C54 1.528(2) . ?
C53 H53A 0.9900 . ?
C53 H53B 0.9900 . ?
C54 H54A 0.9900 . ?
C54 H54B 0.9900 . ?
O2A C55A 1.434(3) . ?
O2A C58A 1.437(3) . ?
C55A C56A 1.514(3) . ?
C55A H55A 0.9900 . ?
C55A H55B 0.9900 . ?
C56A C57A 1.518(3) . ?
C56A H56A 0.9900 . ?
C56A H56B 0.9900 . ?
C57A C58A 1.521(3) . ?
C57A H57A 0.9900 . ?
C57A H57B 0.9900 . ?
C58A H58A 0.9900 . ?
C58A H58B 0.9900 . ?
O2B C58B 1.450(17) . ?
O2B C55B 1.458(17) . ?
C55B C56B 1.529(16) . ?
C55B H55C 0.9900 . ?
C55B H55D 0.9900 . ?
C56B C57B 1.504(16) . ?
C56B H56C 0.9900 . ?
C56B H56D 0.9900 . ?
C57B C58B 1.509(16) . ?
C57B H57C 0.9900 . ?
C57B H57D 0.9900 . ?
C58B H58C 0.9900 . ?
C58B H58D 0.9900 . ?
O3A C59A 1.416(3) . ?
O3A C62A 1.427(3) . ?
C59A C60A 1.506(3) . ?
C59A H59A 0.9900 . ?
C59A H59B 0.9900 . ?
C60A C61A 1.551(4) . ?
C60A H60A 0.9900 . ?
C60A H60B 0.9900 . ?
C61A C62A 1.517(3) . ?
C61A H61A 0.9900 . ?
C61A H61B 0.9900 . ?
C62A H62A 0.9900 . ?
C62A H62B 0.9900 . ?
O3B C62B 1.418(19) . ?
O3B C59B 1.42(2) . ?
C59B C60B 1.507(19) . ?
C59B H59C 0.9900 . ?
C59B H59D 0.9900 . ?
C60B C61B 1.55(2) . ?
C60B H60C 0.9900 . ?
C60B H60D 0.9900 . ?
C61B C62B 1.52(2) . ?
C61B H61C 0.9900 . ?
C61B H61D 0.9900 . ?
C62B H62C 0.9900 . ?
C62B H62D 0.9900 . ?

loop_
_geom_torsion_atom_site_label_1
_geom_torsion_atom_site_label_2
_geom_torsion_atom_site_label_3
_geom_torsion_atom_site_label_4
_geom_torsion
_geom_torsion_site_symmetry_1
_geom_torsion_site_symmetry_2
_geom_torsion_site_symmetry_3
_geom_torsion_site_symmetry_4
_geom_torsion_publ_flag
N4 P2 N1 P1 163.02(15) . . . . ?
C26 P2 N1 P1 -76.79(18) . . . . ?
C32 P2 N1 P1 41.36(19) . . . . ?
Na1 P2 N1 P1 -167.8(2) . . . . ?
N4 P2 N1 Na1 -29.18(9) . . . . ?
C26 P2 N1 Na1 91.02(7) . . . . ?
C32 P2 N1 Na1 -150.84(6) . . . . ?
N2A P1 N1 P2 115.06(17) . . . . ?
N2B P1 N1 P2 128.1(9) . . . . ?
C1 P1 N1 P2 -4.5(2) . . . . ?
C7 P1 N1 P2 -122.88(16) . . . . ?
Na1 P1 N1 P2 167.6(2) . . . . ?
N2A P1 N1 Na1 -52.58(9) . . . . ?
N2B P1 N1 Na1 -39.5(9) . . . . ?
C1 P1 N1 Na1 -172.16(7) . . . . ?
C7 P1 N1 Na1 69.48(8) . . . . ?
N1 P1 C1 C2 -88.52(14) . . . . ?
N2A P1 C1 C2 144.54(13) . . . . ?
N2B P1 C1 C2 165.8(10) . . . . ?
C7 P1 C1 C2 28.58(15) . . . . ?
Na1 P1 C1 C2 -103.30(18) . . . . ?
N1 P1 C1 C6 85.27(14) . . . . ?
N2A P1 C1 C6 -41.68(14) . . . . ?
N2B P1 C1 C6 -20.4(10) . . . . ?
C7 P1 C1 C6 -157.64(12) . . . . ?
Na1 P1 C1 C6 70.5(2) . . . . ?
C6 C1 C2 C3 -0.9(2) . . . . ?
P1 C1 C2 C3 172.76(13) . . . . ?
C1 C2 C3 C4 -0.6(3) . . . . ?
C2 C3 C4 C5 1.6(3) . . . . ?
C3 C4 C5 C6 -1.1(3) . . . . ?
C4 C5 C6 C1 -0.4(3) . . . . ?
C2 C1 C6 C5 1.4(2) . . . . ?
P1 C1 C6 C5 -172.52(13) . . . . ?
N1 P1 C7 C12 15.47(15) . . . . ?
N2A P1 C7 C12 141.67(13) . . . . ?
N2B P1 C7 C12 106.3(8) . . . . ?
C1 P1 C7 C12 -107.02(13) . . . . ?
Na1 P1 C7 C12 56.70(13) . . . . ?
N1 P1 C7 C8 -160.55(12) . . . . ?
N2A P1 C7 C8 -34.35(14) . . . . ?
N2B P1 C7 C8 -69.8(8) . . . . ?
C1 P1 C7 C8 76.96(13) . . . . ?
Na1 P1 C7 C8 -119.31(12) . . . . ?
C12 C7 C8 C9 0.7(2) . . . . ?
P1 C7 C8 C9 176.78(12) . . . . ?
C7 C8 C9 C10 -0.9(2) . . . . ?
C8 C9 C10 C11 0.8(3) . . . . ?
C9 C10 C11 C12 -0.5(3) . . . . ?
C10 C11 C12 C7 0.3(3) . . . . ?
C8 C7 C12 C11 -0.4(2) . . . . ?
P1 C7 C12 C11 -176.43(13) . . . . ?
N1 P1 N2A N3A 32.21(13) . . . . ?
C1 P1 N2A N3A 157.75(11) . . . . ?
C7 P1 N2A N3A -87.66(12) . . . . ?
Na1 P1 N2A N3A -1.82(10) . . . . ?
P1 N2A N3A C13A 177.27(11) . . . . ?
P1 N2A N3A Na1 2.28(13) . . . . ?
N2A N3A C13A C14A 174.20(14) . . . . ?
Na1 N3A C13A C14A -12.2(2) . . . . ?
N2A N3A C13A C25A -2.7(2) . . . . ?
Na1 N3A C13A C25A 170.97(11) . . . . ?
N3A C13A C14A C15A 1.9(3) . . . . ?
C25A C13A C14A C15A 179.44(17) . . . . ?
N3A C13A C14A C19A -176.33(15) . . . . ?
C25A C13A C14A C19A 1.18(18) . . . . ?
C19A C14A C15A C16A 2.4(3) . . . . ?
C13A C14A C15A C16A -175.71(17) . . . . ?
C14A C15A C16A C17A -1.7(3) . . . . ?
C15A C16A C17A C18A 0.0(3) . . . . ?
C16A C17A C18A C19A 1.0(3) . . . . ?
C17A C18A C19A C14A -0.2(3) . . . . ?
C17A C18A C19A C20A 177.96(19) . . . . ?
C15A C14A C19A C18A -1.5(3) . . . . ?
C13A C14A C19A C18A 177.01(16) . . . . ?
C15A C14A C19A C20A 179.96(16) . . . . ?
C13A C14A C19A C20A -1.55(19) . . . . ?
C18A C19A C20A C21A 3.8(3) . . . . ?
C14A C19A C20A C21A -177.88(18) . . . . ?
C18A C19A C20A C25A -177.00(19) . . . . ?
C14A C19A C20A C25A 1.3(2) . . . . ?
C25A C20A C21A C22A -0.7(3) . . . . ?
C19A C20A C21A C22A 178.45(18) . . . . ?
C20A C21A C22A C23A 0.7(3) . . . . ?
C21A C22A C23A C24A 0.3(3) . . . . ?
C22A C23A C24A C25A -1.2(3) . . . . ?
C23A C24A C25A C20A 1.1(2) . . . . ?
C23A C24A C25A C13A -177.47(17) . . . . ?
C21A C20A C25A C24A -0.2(3) . . . . ?
C19A C20A C25A C24A -179.50(15) . . . . ?
C21A C20A C25A C13A 178.71(16) . . . . ?
C19A C20A C25A C13A -0.61(19) . . . . ?
N3A C13A C25A C24A -4.4(3) . . . . ?
C14A C13A C25A C24A 178.37(17) . . . . ?
N3A C13A C25A C20A 176.93(16) . . . . ?
C14A C13A C25A C20A -0.33(17) . . . . ?
N1 P1 N2B N3B -168.7(19) . . . . ?
C1 P1 N2B N3B -50(2) . . . . ?
C7 P1 N2B N3B 86.2(19) . . . . ?
Na1 P1 N2B N3B 157(2) . . . . ?
N1 P1 N2B Na1 33.9(6) . . . . ?
C1 P1 N2B Na1 152.1(3) . . . . ?
C7 P1 N2B Na1 -71.2(7) . . . . ?
P1 N2B N3B C13B 177(2) . . . . ?
Na1 N2B N3B C13B -48(4) . . . . ?
N2B N3B C13B C25B 10(5) . . . . ?
N2B N3B C13B C14B -174(3) . . . . ?
N3B C13B C14B C15B 0(6) . . . . ?
C25B C13B C14B C15B 178(4) . . . . ?
N3B C13B C14B C19B -177(3) . . . . ?
C25B C13B C14B C19B 1(4) . . . . ?
C19B C14B C15B C16B 0(5) . . . . ?
C13B C14B C15B C16B -177(3) . . . . ?
C14B C15B C16B C17B -1(5) . . . . ?
C15B C16B C17B C18B 1(5) . . . . ?
C16B C17B C18B C19B -1(6) . . . . ?
C17B C18B C19B C14B 0(6) . . . . ?
C17B C18B C19B C20B -179(5) . . . . ?
C15B C14B C19B C18B 0(6) . . . . ?
C13B C14B C19B C18B 178(4) . . . . ?
C15B C14B C19B C20B 180(3) . . . . ?
C13B C14B C19B C20B -3(4) . . . . ?
C18B C19B C20B C21B -16(9) . . . . ?
C14B C19B C20B C21B 165(5) . . . . ?
C18B C19B C20B C25B -177(5) . . . . ?
C14B C19B C20B C25B 4(5) . . . . ?
C19B C20B C21B C22B 175(5) . . . . ?
C25B C20B C21B C22B -25(6) . . . . ?
C20B C21B C22B C23B 28(7) . . . . ?
C21B C22B C23B C24B -18(6) . . . . ?
C22B C23B C24B C25B 10(6) . . . . ?
C23B C24B C25B C20B -8(6) . . . . ?
C23B C24B C25B C13B 176(4) . . . . ?
C21B C20B C25B C24B 14(5) . . . . ?
C19B C20B C25B C24B 179(4) . . . . ?
C21B C20B C25B C13B -168(4) . . . . ?
C19B C20B C25B C13B -4(4) . . . . ?
N3B C13B C25B C24B -4(7) . . . . ?
C14B C13B C25B C24B 179(4) . . . . ?
N3B C13B C25B C20B 179(3) . . . . ?
C14B C13B C25B C20B 2(4) . . . . ?
N1 P2 C26 C31 -178.25(12) . . . . ?
N4 P2 C26 C31 -53.25(14) . . . . ?
C32 P2 C26 C31 60.20(14) . . . . ?
Na1 P2 C26 C31 -129.52(12) . . . . ?
N1 P2 C26 C27 -0.34(16) . . . . ?
N4 P2 C26 C27 124.66(14) . . . . ?
C32 P2 C26 C27 -121.88(14) . . . . ?
Na1 P2 C26 C27 48.40(14) . . . . ?
C31 C26 C27 C28 0.1(3) . . . . ?
P2 C26 C27 C28 -177.85(14) . . . . ?
C26 C27 C28 C29 -0.2(3) . . . . ?
C27 C28 C29 C30 0.2(3) . . . . ?
C28 C29 C30 C31 -0.1(3) . . . . ?
C29 C30 C31 C26 0.0(2) . . . . ?
C27 C26 C31 C30 0.0(2) . . . . ?
P2 C26 C31 C30 177.94(12) . . . . ?
N1 P2 C32 C33 -79.68(14) . . . . ?
N4 P2 C32 C33 154.57(12) . . . . ?
C26 P2 C32 C33 41.92(14) . . . . ?
Na1 P2 C32 C33 -120.54(12) . . . . ?
N1 P2 C32 C37 97.46(13) . . . . ?
N4 P2 C32 C37 -28.29(14) . . . . ?
C26 P2 C32 C37 -140.94(12) . . . . ?
Na1 P2 C32 C37 56.60(17) . . . . ?
C37 C32 C33 C34 -0.4(2) . . . . ?
P2 C32 C33 C34 176.70(12) . . . . ?
C32 C33 C34 C35 0.3(2) . . . . ?
C33 C34 C35 C36 -0.3(3) . . . . ?
C34 C35 C36 C37 0.5(3) . . . . ?
C35 C36 C37 C32 -0.7(3) . . . . ?
C33 C32 C37 C36 0.6(2) . . . . ?
P2 C32 C37 C36 -176.60(13) . . . . ?
N1 P2 N4 N5 -19.42(13) . . . . ?
C26 P2 N4 N5 -142.76(11) . . . . ?
C32 P2 N4 N5 104.68(11) . . . . ?
Na1 P2 N4 N5 -41.11(10) . . . . ?
P2 N4 N5 C38 -158.33(11) . . . . ?
P2 N4 N5 Na1 51.56(10) . . . . ?
N4 N5 C38 C50 -179.79(13) . . . . ?
Na1 N5 C38 C50 -42.7(2) . . . . ?
N4 N5 C38 C39 6.8(2) . . . . ?
Na1 N5 C38 C39 143.91(13) . . . . ?
N5 C38 C39 C40 -3.5(3) . . . . ?
C50 C38 C39 C40 -177.66(16) . . . . ?
N5 C38 C39 C44 173.23(16) . . . . ?
C50 C38 C39 C44 -0.91(16) . . . . ?
C44 C39 C40 C41 0.0(2) . . . . ?
C38 C39 C40 C41 176.44(16) . . . . ?
C39 C40 C41 C42 0.4(3) . . . . ?
C40 C41 C42 C43 -0.5(3) . . . . ?
C41 C42 C43 C44 0.2(3) . . . . ?
C42 C43 C44 C39 0.2(2) . . . . ?
C42 C43 C44 C45 -177.80(16) . . . . ?
C40 C39 C44 C43 -0.3(2) . . . . ?
C38 C39 C44 C43 -177.52(14) . . . . ?
C40 C39 C44 C45 178.09(14) . . . . ?
C38 C39 C44 C45 0.88(17) . . . . ?
C43 C44 C45 C46 -0.4(3) . . . . ?
C39 C44 C45 C46 -178.57(17) . . . . ?
C43 C44 C45 C50 177.69(16) . . . . ?
C39 C44 C45 C50 -0.51(18) . . . . ?
C50 C45 C46 C47 0.2(3) . . . . ?
C44 C45 C46 C47 178.01(17) . . . . ?
C45 C46 C47 C48 -0.4(3) . . . . ?
C46 C47 C48 C49 0.1(3) . . . . ?
C47 C48 C49 C50 0.6(3) . . . . ?
C48 C49 C50 C45 -0.8(2) . . . . ?
C48 C49 C50 C38 -177.96(16) . . . . ?
C46 C45 C50 C49 0.5(2) . . . . ?
C44 C45 C50 C49 -177.81(14) . . . . ?
C46 C45 C50 C38 178.22(15) . . . . ?
C44 C45 C50 C38 -0.07(17) . . . . ?
N5 C38 C50 C49 3.2(3) . . . . ?
C39 C38 C50 C49 177.99(16) . . . . ?
N5 C38 C50 C45 -174.23(14) . . . . ?
C39 C38 C50 C45 0.60(17) . . . . ?
C54 O1 C51 C52 -39.17(16) . . . . ?
Na1 O1 C51 C52 106.11(12) . . . . ?
O1 C51 C52 C53 23.09(17) . . . . ?
C51 C52 C53 C54 0.40(17) . . . . ?
C51 O1 C54 C53 39.37(15) . . . . ?
Na1 O1 C54 C53 -104.95(12) . . . . ?
C52 C53 C54 O1 -23.78(16) . . . . ?
C58A O2A C55A C56A -12.6(4) . . . . ?
Na1 O2A C55A C56A 146.9(3) . . . . ?
O2A C55A C56A C57A 31.6(3) . . . . ?
C55A C56A C57A C58A -37.5(2) . . . . ?
C55A O2A C58A C57A -11.8(5) . . . . ?
Na1 O2A C58A C57A -170.6(3) . . . . ?
C56A C57A C58A O2A 30.9(4) . . . . ?
C58B O2B C55B C56B 12(3) . . . . ?
Na1 O2B C55B C56B 166.2(18) . . . . ?
O2B C55B C56B C57B -34(3) . . . . ?
C55B C56B C57B C58B 41.7(18) . . . . ?
C55B O2B C58B C57B 16(3) . . . . ?
Na1 O2B C58B C57B -135(2) . . . . ?
C56B C57B C58B O2B -37(2) . . . . ?
C62A O3A C59A C60A -31.7(3) . . . . ?
O3A C59A C60A C61A 17.2(3) . . . . ?
C59A C60A C61A C62A 2.5(3) . . . . ?
C59A O3A C62A C61A 33.2(2) . . . . ?
C60A C61A C62A O3A -21.2(2) . . . . ?
C62B O3B C59B C60B -10(7) . . . . ?
O3B C59B C60B C61B -16(7) . . . . ?
C59B C60B C61B C62B 35(6) . . . . ?
C59B O3B C62B C61B 33(5) . . . . ?
C60B C61B C62B O3B -42(4) . . . . ?
